data_2234359
loop_
_publ_author_name
'Banu, Noor Afshan'
'Bheema Raju, V.'

_publ_section_title
;
 Ethyl
 7-methyl-3-oxo-5-phenyl-2-(2,4,6-trimethoxybenzylidene)-2,3-dihydro-5<i>H</i>-thiazolo[3,2-<i>a</i>]pyrimidine-6-carboxylate
;
_journal_coeditor_code PV2518
_journal_issue 4
_journal_name_full 'Acta Crystallographica Section E'
_journal_page_first o1213
_journal_paper_doi 10.1107/S1600536812012354
_journal_volume 68
_journal_year 2012
_chemical_formula_iupac 'C26 H26 N2 O6 S'
_chemical_formula_moiety 'C26 H26 N2 O6 S'
_chemical_formula_sum 'C26 H26 N2 O6 S'
_chemical_formula_weight 494.55
_chemical_name_systematic
;
Ethyl 7-methyl-3-oxo-5-phenyl-2-(2,4,6-trimethoxybenzylidene)-
2,3-dihydro-5<i>H</i>-thiazolo[3,2-<i>a</i>]pyrimidine-6-carboxylate
;
_space_group_IT_number 14
_symmetry_cell_setting monoclinic
_symmetry_space_group_name_Hall '-P 2yn'
_symmetry_space_group_name_H-M 'P 1 21/n 1'
_atom_sites_solution_hydrogens geom
_atom_sites_solution_primary direct
_atom_sites_solution_secondary difmap
_cell_angle_alpha 90.00
_cell_angle_beta 94.465(5)
_cell_angle_gamma 90.00
_cell_formula_units_Z 4
_cell_length_a 7.5363(19)
_cell_length_b 18.178(5)
_cell_length_c 16.973(4)
_cell_measurement_reflns_used 5055
_cell_measurement_temperature 296(2)
_cell_measurement_theta_max 27.00
_cell_measurement_theta_min 2.24
_cell_volume 2318.2(10)
_computing_cell_refinement 'SMART (Bruker, 1998)'
_computing_data_collection 'SMART (Bruker, 1998)'
_computing_data_reduction 'SAINT-Plus (Bruker, 1998)'
_computing_molecular_graphics 'ORTEP-3 (Farrugia, 1997) and CAMERON (Watkin <i>et al.</i>, 1996)'
_computing_publication_material 'WinGX (Farrugia, 1999)'
_computing_structure_refinement 'SHELXL97 (Sheldrick, 2008)'
_computing_structure_solution 'SHELXS97 (Sheldrick, 2008)'
_diffrn_ambient_temperature 296(2)
_diffrn_measured_fraction_theta_full 0.998
_diffrn_measured_fraction_theta_max 0.998
_diffrn_measurement_device_type 'Bruker SMART APEX CCD detector'
_diffrn_measurement_method '\w scans'
_diffrn_radiation_monochromator graphite
_diffrn_radiation_source 'fine-focus sealed tube'
_diffrn_radiation_type MoK\a
_diffrn_radiation_wavelength 0.71073
_diffrn_reflns_av_R_equivalents 0.0523
_diffrn_reflns_av_sigmaI/netI 0.0659
_diffrn_reflns_limit_h_max 6
_diffrn_reflns_limit_h_min -9
_diffrn_reflns_limit_k_max 23
_diffrn_reflns_limit_k_min -19
_diffrn_reflns_limit_l_max 20
_diffrn_reflns_limit_l_min -21
_diffrn_reflns_number 13918
_diffrn_reflns_theta_full 27.00
_diffrn_reflns_theta_max 27.00
_diffrn_reflns_theta_min 2.24
_exptl_absorpt_coefficient_mu 0.187
_exptl_absorpt_correction_T_max 0.9708
_exptl_absorpt_correction_T_min 0.9672
_exptl_absorpt_correction_type multi-scan
_exptl_absorpt_process_details '(SADABS; Bruker, 1998)'
_exptl_crystal_colour yellow
_exptl_crystal_density_diffrn 1.417
_exptl_crystal_density_method 'not measured'
_exptl_crystal_description block
_exptl_crystal_F_000 1040
_exptl_crystal_size_max 0.18
_exptl_crystal_size_mid 0.16
_exptl_crystal_size_min 0.16
_refine_diff_density_max 0.590
_refine_diff_density_min -0.377
_refine_ls_extinction_method none
_refine_ls_goodness_of_fit_ref 1.068
_refine_ls_hydrogen_treatment constr
_refine_ls_matrix_type full
_refine_ls_number_parameters 321
_refine_ls_number_reflns 5055
_refine_ls_number_restraints 0
_refine_ls_restrained_S_all 1.068
_refine_ls_R_factor_all 0.0903
_refine_ls_R_factor_gt 0.0580
_refine_ls_shift/su_max 0.001
_refine_ls_shift/su_mean 0.000
_refine_ls_structure_factor_coef Fsqd
_refine_ls_weighting_details 'calc w=1/[\s^2^(Fo^2^)+(0.0854P)^2^] where P=(Fo^2^+2Fc^2^)/3'
_refine_ls_weighting_scheme calc
_refine_ls_wR_factor_gt 0.1403
_refine_ls_wR_factor_ref 0.1677
_reflns_number_gt 3500
_reflns_number_total 5055
_reflns_threshold_expression I>2\s(I)
_cod_data_source_file pv2518.cif
_cod_data_source_block I
_cod_original_cell_volume 2318.1(10)
_cod_original_sg_symbol_H-M 'P 21/n'
_cod_database_code 2234359
_cod_database_fobs_code 2234359

loop_
_symmetry_equiv_pos_as_xyz
'x, y, z'
'-x+1/2, y+1/2, -z+1/2'
'-x, -y, -z'
'x-1/2, -y-1/2, z-1/2'

loop_
_atom_site_type_symbol
_atom_site_label
_atom_site_fract_x
_atom_site_fract_y
_atom_site_fract_z
_atom_site_U_iso_or_equiv
_atom_site_adp_type
_atom_site_calc_flag
_atom_site_refinement_flags
_atom_site_occupancy
_atom_site_symmetry_multiplicity
S S1 0.73105(9) 0.14251(3) 0.58179(4) 0.02186(19) Uani d . 1 1
O O5 -0.0478(3) 0.28751(10) 0.67802(11) 0.0280(5) Uani d . 1 1
O O2 1.1137(2) 0.27911(9) 0.35791(11) 0.0259(5) Uani d . 1 1
O O4 1.0502(2) 0.09339(9) 0.54509(10) 0.0250(4) Uani d . 1 1
N N1 0.4401(3) 0.16361(12) 0.65853(12) 0.0224(5) Uani d . 1 1
O O1 0.6191(2) 0.32009(9) 0.46396(11) 0.0252(4) Uani d . 1 1
O O6 0.0574(2) 0.36348(10) 0.58753(12) 0.0285(5) Uani d . 1 1
N N2 0.5119(3) 0.25231(11) 0.56348(12) 0.0209(5) Uani d . 1 1
O O3 1.5463(3) 0.08397(10) 0.39073(11) 0.0276(5) Uani d . 1 1
C C16 0.5164(3) 0.36754(14) 0.69908(15) 0.0218(6) Uani d . 1 1
H H16 0.5270 0.3219 0.7237 0.026 Uiso calc R 1 1
C C11 0.4425(3) 0.37259(14) 0.62157(15) 0.0195(6) Uani d . 1 1
C C6 0.2376(4) 0.26532(14) 0.62849(15) 0.0220(6) Uani d . 1 1
C C10 0.0685(4) 0.30403(14) 0.63572(16) 0.0237(6) Uani d . 1 1
C C20 1.3047(4) 0.08844(14) 0.46749(15) 0.0221(6) Uani d . 1 1
H H20 1.3473 0.0459 0.4929 0.027 Uiso calc R 1 1
C C9 0.5401(4) 0.18888(13) 0.60625(15) 0.0207(6) Uani d . 1 1
C C17 0.9132(3) 0.22160(13) 0.46628(15) 0.0201(6) Uani d . 1 1
H H17 0.8968 0.2644 0.4365 0.024 Uiso calc R 1 1
C C7 0.2822(4) 0.20292(14) 0.66861(15) 0.0221(6) Uani d . 1 1
C C2 0.7777(3) 0.21079(13) 0.51239(15) 0.0209(6) Uani d . 1 1
C C5 0.3682(3) 0.30400(13) 0.57885(16) 0.0214(6) Uani d . 1 1
H H5 0.3062 0.3186 0.5284 0.026 Uiso calc R 1 1
C C3 0.6336(4) 0.26750(14) 0.50774(15) 0.0218(6) Uani d . 1 1
C C18 1.0776(3) 0.18488(13) 0.45027(15) 0.0204(6) Uani d . 1 1
C C21 1.3967(3) 0.12094(14) 0.40848(15) 0.0220(6) Uani d . 1 1
C C8 0.1730(4) 0.16755(15) 0.72924(16) 0.0288(7) Uani d . 1 1
H H8A 0.1686 0.1997 0.7739 0.043 Uiso calc R 1 1
H H8B 0.2265 0.1217 0.7460 0.043 Uiso calc R 1 1
H H8C 0.0544 0.1588 0.7063 0.043 Uiso calc R 1 1
C C19 1.1482(4) 0.12100(14) 0.48744(14) 0.0206(6) Uani d . 1 1
C C15 0.5743(4) 0.43039(14) 0.73975(16) 0.0236(6) Uani d . 1 1
H H15 0.6251 0.4268 0.7913 0.028 Uiso calc R 1 1
C C12 0.4283(4) 0.44127(14) 0.58605(16) 0.0242(6) Uani d . 1 1
H H12 0.3805 0.4452 0.5340 0.029 Uiso calc R 1 1
C C22 1.3384(3) 0.18520(14) 0.37125(15) 0.0213(6) Uani d . 1 1
H H22 1.4033 0.2070 0.3331 0.026 Uiso calc R 1 1
C C13 0.4841(4) 0.50407(14) 0.62696(17) 0.0261(6) Uani d . 1 1
H H13 0.4728 0.5499 0.6027 0.031 Uiso calc R 1 1
C C23 1.1808(4) 0.21644(13) 0.39216(15) 0.0216(6) Uani d . 1 1
C C25 1.6375(4) 0.11104(16) 0.32485(17) 0.0328(7) Uani d . 1 1
H H25A 1.5561 0.1127 0.2785 0.049 Uiso calc R 1 1
H H25B 1.7348 0.0789 0.3157 0.049 Uiso calc R 1 1
H H25C 1.6822 0.1596 0.3366 0.049 Uiso calc R 1 1
C C14 0.5563(4) 0.49832(14) 0.70364(16) 0.0247(6) Uani d . 1 1
H H14 0.5934 0.5404 0.7313 0.030 Uiso calc R 1 1
C C26 1.1201(4) 0.03154(14) 0.58899(15) 0.0255(6) Uani d . 1 1
H H26A 1.1362 -0.0087 0.5536 0.038 Uiso calc R 1 1
H H26B 1.0386 0.0173 0.6270 0.038 Uiso calc R 1 1
H H26C 1.2325 0.0444 0.6159 0.038 Uiso calc R 1 1
C C24 1.2289(4) 0.32127(14) 0.31204(16) 0.0267(6) Uani d . 1 1
H H24A 1.3356 0.3335 0.3440 0.040 Uiso calc R 1 1
H H24B 1.1695 0.3657 0.2942 0.040 Uiso calc R 1 1
H H24C 1.2587 0.2929 0.2672 0.040 Uiso calc R 1 1
C C1 -0.0260(4) 0.48913(16) 0.6104(2) 0.0390(8) Uani d . 1 1
H H1A 0.0262 0.4898 0.6638 0.059 Uiso calc R 1 1
H H1B -0.1234 0.5233 0.6052 0.059 Uiso calc R 1 1
H H1C 0.0620 0.5030 0.5752 0.059 Uiso calc R 1 1
C C4 -0.0928(4) 0.41300(15) 0.59001(19) 0.0325(7) Uani d . 1 1
H H4A -0.1703 0.3963 0.6294 0.039 Uiso calc R 1 1
H H4B -0.1606 0.4136 0.5390 0.039 Uiso calc R 1 1

loop_
_atom_site_aniso_label
_atom_site_aniso_U_11
_atom_site_aniso_U_22
_atom_site_aniso_U_33
_atom_site_aniso_U_12
_atom_site_aniso_U_13
_atom_site_aniso_U_23
S1 0.0216(4) 0.0219(4) 0.0231(4) -0.0004(3) 0.0078(3) 0.0010(3)
O5 0.0244(11) 0.0318(11) 0.0296(11) -0.0015(9) 0.0135(9) -0.0016(8)
O2 0.0233(11) 0.0237(10) 0.0322(11) 0.0035(8) 0.0118(8) 0.0075(8)
O4 0.0284(11) 0.0222(10) 0.0262(10) 0.0018(8) 0.0128(8) 0.0051(7)
N1 0.0211(13) 0.0240(11) 0.0229(12) -0.0026(10) 0.0072(10) -0.0004(9)
O1 0.0235(11) 0.0232(10) 0.0299(11) 0.0014(8) 0.0095(8) 0.0031(8)
O6 0.0181(10) 0.0291(10) 0.0396(12) 0.0037(8) 0.0111(9) 0.0051(8)
N2 0.0177(12) 0.0211(11) 0.0250(12) -0.0024(9) 0.0081(9) -0.0007(9)
O3 0.0245(11) 0.0334(11) 0.0265(10) 0.0095(9) 0.0123(8) 0.0050(8)
C16 0.0200(14) 0.0208(13) 0.0256(14) 0.0003(11) 0.0082(11) 0.0020(10)
C11 0.0128(13) 0.0232(13) 0.0239(14) -0.0011(10) 0.0098(11) -0.0023(10)
C6 0.0184(14) 0.0207(13) 0.0275(14) -0.0013(11) 0.0064(11) -0.0046(11)
C10 0.0211(15) 0.0229(14) 0.0277(15) -0.0056(11) 0.0059(12) -0.0064(11)
C20 0.0225(15) 0.0243(13) 0.0196(13) 0.0023(11) 0.0016(11) 0.0010(10)
C9 0.0201(14) 0.0191(13) 0.0232(14) -0.0026(11) 0.0038(11) -0.0048(10)
C17 0.0221(15) 0.0196(13) 0.0194(13) -0.0020(11) 0.0062(11) -0.0012(10)
C7 0.0189(14) 0.0244(14) 0.0237(14) -0.0079(11) 0.0065(11) -0.0064(11)
C2 0.0201(14) 0.0184(13) 0.0246(14) -0.0011(11) 0.0050(11) -0.0018(10)
C5 0.0159(14) 0.0240(13) 0.0251(14) 0.0008(11) 0.0072(11) -0.0012(11)
C3 0.0207(15) 0.0243(14) 0.0211(14) -0.0032(11) 0.0066(11) -0.0026(11)
C18 0.0190(14) 0.0204(13) 0.0227(14) -0.0009(11) 0.0069(11) -0.0019(10)
C21 0.0173(14) 0.0273(14) 0.0215(13) 0.0023(11) 0.0029(11) -0.0024(11)
C8 0.0292(17) 0.0258(14) 0.0334(16) -0.0049(12) 0.0143(13) -0.0007(12)
C19 0.0215(14) 0.0233(13) 0.0177(13) -0.0036(11) 0.0064(11) -0.0015(10)
C15 0.0204(14) 0.0284(14) 0.0228(14) 0.0002(12) 0.0060(11) -0.0034(11)
C12 0.0212(15) 0.0286(14) 0.0234(14) 0.0015(11) 0.0057(11) 0.0042(11)
C22 0.0173(14) 0.0282(14) 0.0191(13) -0.0023(11) 0.0059(11) -0.0022(10)
C13 0.0258(16) 0.0161(13) 0.0376(17) 0.0012(11) 0.0095(13) 0.0043(11)
C23 0.0215(15) 0.0187(13) 0.0252(14) -0.0018(11) 0.0051(11) -0.0014(10)
C25 0.0297(17) 0.0396(17) 0.0311(16) 0.0119(14) 0.0146(13) 0.0078(13)
C14 0.0207(15) 0.0222(14) 0.0323(15) -0.0028(11) 0.0096(12) -0.0053(11)
C26 0.0276(16) 0.0230(14) 0.0265(15) 0.0008(12) 0.0063(12) 0.0031(11)
C24 0.0296(16) 0.0240(14) 0.0276(15) -0.0031(12) 0.0091(13) 0.0065(11)
C1 0.0296(18) 0.0357(17) 0.053(2) 0.0054(14) 0.0103(15) 0.0013(15)
C4 0.0186(15) 0.0355(16) 0.0447(18) 0.0046(13) 0.0103(13) 0.0040(13)

loop_
_atom_type_symbol
_atom_type_description
_atom_type_scat_dispersion_real
_atom_type_scat_dispersion_imag
_atom_type_scat_source
C C 0.0033 0.0016 'International Tables Vol C Tables 4.2.6.8 and 6.1.1.4'
H H 0.0000 0.0000 'International Tables Vol C Tables 4.2.6.8 and 6.1.1.4'
N N 0.0061 0.0033 'International Tables Vol C Tables 4.2.6.8 and 6.1.1.4'
O O 0.0106 0.0060 'International Tables Vol C Tables 4.2.6.8 and 6.1.1.4'
S S 0.1246 0.1234 'International Tables Vol C Tables 4.2.6.8 and 6.1.1.4'

loop_
_geom_angle_atom_site_label_1
_geom_angle_atom_site_label_2
_geom_angle_atom_site_label_3
_geom_angle
C9 S1 C2 91.72(12)
C23 O2 C24 117.4(2)
C19 O4 C26 117.7(2)
C9 N1 C7 116.5(2)
C10 O6 C4 119.3(2)
C9 N2 C3 116.3(2)
C9 N2 C5 121.9(2)
C3 N2 C5 121.7(2)
C21 O3 C25 117.0(2)
C15 C16 C11 120.2(2)
C15 C16 H16 119.9
C11 C16 H16 119.9
C12 C11 C16 118.8(2)
C12 C11 C5 121.0(2)
C16 C11 C5 120.0(2)
C7 C6 C10 122.9(2)
C7 C6 C5 121.5(2)
C10 C6 C5 115.4(2)
O5 C10 O6 122.8(2)
O5 C10 C6 127.0(3)
O6 C10 C6 110.2(2)
C19 C20 C21 118.4(2)
C19 C20 H20 120.8
C21 C20 H20 120.8
N1 C9 N2 126.0(2)
N1 C9 S1 121.8(2)
N2 C9 S1 112.16(18)
C2 C17 C18 137.5(2)
C2 C17 H17 111.2
C18 C17 H17 111.2
C6 C7 N1 122.9(2)
C6 C7 C8 124.9(2)
N1 C7 C8 112.1(2)
C17 C2 C3 116.7(2)
C17 C2 S1 133.6(2)
C3 C2 S1 109.77(18)
N2 C5 C6 108.7(2)
N2 C5 C11 110.9(2)
C6 C5 C11 110.2(2)
N2 C5 H5 109.0
C6 C5 H5 109.0
C11 C5 H5 109.0
O1 C3 N2 122.7(2)
O1 C3 C2 127.4(2)
N2 C3 C2 109.9(2)
C19 C18 C23 115.8(2)
C19 C18 C17 126.5(2)
C23 C18 C17 117.7(2)
O3 C21 C22 123.6(2)
O3 C21 C20 114.5(2)
C22 C21 C20 121.9(2)
C7 C8 H8A 109.5
C7 C8 H8B 109.5
H8A C8 H8B 109.5
C7 C8 H8C 109.5
H8A C8 H8C 109.5
H8B C8 H8C 109.5
O4 C19 C20 122.4(2)
O4 C19 C18 114.7(2)
C20 C19 C18 122.9(2)
C14 C15 C16 120.0(3)
C14 C15 H15 120.0
C16 C15 H15 120.0
C13 C12 C11 120.9(3)
C13 C12 H12 119.5
C11 C12 H12 119.5
C21 C22 C23 118.5(2)
C21 C22 H22 120.8
C23 C22 H22 120.8
C14 C13 C12 119.6(2)
C14 C13 H13 120.2
C12 C13 H13 120.2
O2 C23 C22 122.1(2)
O2 C23 C18 115.4(2)
C22 C23 C18 122.5(2)
O3 C25 H25A 109.5
O3 C25 H25B 109.5
H25A C25 H25B 109.5
O3 C25 H25C 109.5
H25A C25 H25C 109.5
H25B C25 H25C 109.5
C13 C14 C15 120.4(2)
C13 C14 H14 119.8
C15 C14 H14 119.8
O4 C26 H26A 109.5
O4 C26 H26B 109.5
H26A C26 H26B 109.5
O4 C26 H26C 109.5
H26A C26 H26C 109.5
H26B C26 H26C 109.5
O2 C24 H24A 109.5
O2 C24 H24B 109.5
H24A C24 H24B 109.5
O2 C24 H24C 109.5
H24A C24 H24C 109.5
H24B C24 H24C 109.5
C4 C1 H1A 109.5
C4 C1 H1B 109.5
H1A C1 H1B 109.5
C4 C1 H1C 109.5
H1A C1 H1C 109.5
H1B C1 H1C 109.5
O6 C4 C1 109.3(2)
O6 C4 H4A 109.8
C1 C4 H4A 109.8
O6 C4 H4B 109.8
C1 C4 H4B 109.8
H4A C4 H4B 108.3

loop_
_geom_bond_atom_site_label_1
_geom_bond_atom_site_label_2
_geom_bond_distance
S1 C9 1.745(3)
S1 C2 1.765(3)
O5 C10 1.213(3)
O2 C23 1.359(3)
O2 C24 1.433(3)
O4 C19 1.367(3)
O4 C26 1.427(3)
N1 C9 1.292(3)
N1 C7 1.410(3)
O1 C3 1.211(3)
O6 C10 1.354(3)
O6 C4 1.449(3)
N2 C9 1.370(3)
N2 C3 1.395(3)
N2 C5 1.473(3)
O3 C21 1.367(3)
O3 C25 1.443(3)
C16 C15 1.387(4)
C16 C11 1.391(4)
C16 H16 0.9300
C11 C12 1.387(3)
C11 C5 1.527(3)
C6 C7 1.352(4)
C6 C10 1.469(4)
C6 C5 1.517(3)
C20 C19 1.385(3)
C20 C21 1.393(3)
C20 H20 0.9300
C17 C2 1.348(3)
C17 C18 1.451(3)
C17 H17 0.9300
C7 C8 1.511(3)
C2 C3 1.495(4)
C5 H5 0.9800
C18 C19 1.406(4)
C18 C23 1.423(3)
C21 C22 1.383(4)
C8 H8A 0.9600
C8 H8B 0.9600
C8 H8C 0.9600
C15 C14 1.381(4)
C15 H15 0.9300
C12 C13 1.385(4)
C12 H12 0.9300
C22 C23 1.387(3)
C22 H22 0.9300
C13 C14 1.375(4)
C13 H13 0.9300
C25 H25A 0.9600
C25 H25B 0.9600
C25 H25C 0.9600
C14 H14 0.9300
C26 H26A 0.9600
C26 H26B 0.9600
C26 H26C 0.9600
C24 H24A 0.9600
C24 H24B 0.9600
C24 H24C 0.9600
C1 C4 1.504(4)
C1 H1A 0.9600
C1 H1B 0.9600
C1 H1C 0.9600
C4 H4A 0.9700
C4 H4B 0.9700

loop_
_geom_hbond_atom_site_label_D
_geom_hbond_atom_site_label_H
_geom_hbond_atom_site_label_A
_geom_hbond_site_symmetry_A
_geom_hbond_distance_DH
_geom_hbond_distance_HA
_geom_hbond_distance_DA
_geom_hbond_angle_DHA
C24 H24C O5 4_765 0.96 2.627 3.537(3) 158
C25 H25A O5 4_765 0.96 2.570 3.319(3) 135

loop_
_geom_torsion_atom_site_label_1
_geom_torsion_atom_site_label_2
_geom_torsion_atom_site_label_3
_geom_torsion_atom_site_label_4
_geom_torsion
C15 C16 C11 C12 0.1(4)
C15 C16 C11 C5 -176.1(2)
C4 O6 C10 O5 4.6(4)
C4 O6 C10 C6 -175.1(2)
C7 C6 C10 O5 1.9(4)
C5 C6 C10 O5 -172.4(3)
C7 C6 C10 O6 -178.4(2)
C5 C6 C10 O6 7.3(3)
C7 N1 C9 N2 4.1(4)
C7 N1 C9 S1 -175.11(18)
C3 N2 C9 N1 -177.5(2)
C5 N2 C9 N1 6.3(4)
C3 N2 C9 S1 1.8(3)
C5 N2 C9 S1 -174.44(18)
C2 S1 C9 N1 180.0(2)
C2 S1 C9 N2 0.7(2)
C10 C6 C7 N1 176.5(2)
C5 C6 C7 N1 -9.6(4)
C10 C6 C7 C8 -4.2(4)
C5 C6 C7 C8 169.8(2)
C9 N1 C7 C6 -2.2(4)
C9 N1 C7 C8 178.3(2)
C18 C17 C2 C3 179.5(3)
C18 C17 C2 S1 0.9(5)
C9 S1 C2 C17 175.9(3)
C9 S1 C2 C3 -2.7(2)
C9 N2 C5 C6 -15.9(3)
C3 N2 C5 C6 168.1(2)
C9 N2 C5 C11 105.4(3)
C3 N2 C5 C11 -70.6(3)
C7 C6 C5 N2 17.4(3)
C10 C6 C5 N2 -168.2(2)
C7 C6 C5 C11 -104.3(3)
C10 C6 C5 C11 70.0(3)
C12 C11 C5 N2 115.6(3)
C16 C11 C5 N2 -68.3(3)
C12 C11 C5 C6 -123.9(3)
C16 C11 C5 C6 52.1(3)
C9 N2 C3 O1 176.8(2)
C5 N2 C3 O1 -6.9(4)
C9 N2 C3 C2 -3.8(3)
C5 N2 C3 C2 172.4(2)
C17 C2 C3 O1 4.5(4)
S1 C2 C3 O1 -176.6(2)
C17 C2 C3 N2 -174.8(2)
S1 C2 C3 N2 4.1(3)
C2 C17 C18 C19 -3.3(5)
C2 C17 C18 C23 177.7(3)
C25 O3 C21 C22 -5.5(4)
C25 O3 C21 C20 174.1(2)
C19 C20 C21 O3 -178.0(2)
C19 C20 C21 C22 1.7(4)
C26 O4 C19 C20 4.1(4)
C26 O4 C19 C18 -175.8(2)
C21 C20 C19 O4 -179.4(2)
C21 C20 C19 C18 0.6(4)
C23 C18 C19 O4 177.6(2)
C17 C18 C19 O4 -1.4(4)
C23 C18 C19 C20 -2.4(4)
C17 C18 C19 C20 178.6(2)
C11 C16 C15 C14 0.9(4)
C16 C11 C12 C13 -0.8(4)
C5 C11 C12 C13 175.3(2)
O3 C21 C22 C23 177.6(2)
C20 C21 C22 C23 -1.9(4)
C11 C12 C13 C14 0.6(4)
C24 O2 C23 C22 -13.5(4)
C24 O2 C23 C18 167.1(2)
C21 C22 C23 O2 -179.4(2)
C21 C22 C23 C18 0.0(4)
C19 C18 C23 O2 -178.5(2)
C17 C18 C23 O2 0.6(3)
C19 C18 C23 C22 2.0(4)
C17 C18 C23 C22 -178.8(2)
C12 C13 C14 C15 0.3(4)
C16 C15 C14 C13 -1.1(4)
C10 O6 C4 C1 121.5(3)
